data_2210654
loop_
_publ_author_name
'Wu, Jun-Hua'
'Fang, Rui-Qin'
'Shen, Li'

_publ_section_title
;
 Phenylmethanesulfonyl fluoride
;
_journal_coeditor_code HK2112
_journal_issue 10
_journal_name_full 'Acta Crystallographica Section E'
_journal_page_first o4251
_journal_page_last o4252
_journal_paper_doi 10.1107/S1600536806034726
_journal_volume 62
_journal_year 2006
_chemical_formula_iupac 'C7 H6 F O2 S'
_chemical_formula_moiety 'C7 H6 F O2 S'
_chemical_formula_sum 'C7 H6 F O2 S'
_chemical_formula_weight 173.18
_chemical_name_systematic
;
Phenylmethanesulfonyl fluoride
;
_space_group_IT_number 31
_symmetry_cell_setting orthorhombic
_symmetry_space_group_name_Hall 'P 2ac -2'
_symmetry_space_group_name_H-M 'P m n 21'
_atom_sites_solution_hydrogens geom
_atom_sites_solution_primary direct
_atom_sites_solution_secondary difmap
_audit_creation_method SHELXL-97
_cell_angle_alpha 90.00
_cell_angle_beta 90.00
_cell_angle_gamma 90.00
_cell_formula_units_Z 2
_cell_length_a 9.2880(19)
_cell_length_b 8.8160(18)
_cell_length_c 4.8120(10)
_cell_measurement_reflns_used 236
_cell_measurement_temperature 294(2)
_cell_measurement_theta_max 25.36
_cell_measurement_theta_min 2.52
_cell_volume 394.02(14)
_computing_cell_refinement 'SAINT (Bruker, 2001)'
_computing_data_collection 'SMART (Bruker, 2001)'
_computing_data_reduction SAINT
_computing_molecular_graphics SHELXL97
_computing_publication_material SHELXL97
_computing_structure_refinement 'SHELXL97 (Sheldrick, 1997)'
_computing_structure_solution 'SHELXS97 (Sheldrick, 1997)'
_diffrn_ambient_temperature 294(2)
_diffrn_measured_fraction_theta_full 1.000
_diffrn_measured_fraction_theta_max 1.000
_diffrn_measurement_device_type 'Bruker SMART CCD'
_diffrn_measurement_method '\f and \w'
_diffrn_radiation_monochromator graphite
_diffrn_radiation_source 'fine-focus sealed tube'
_diffrn_radiation_type MoK\a
_diffrn_radiation_wavelength 0.71073
_diffrn_reflns_av_R_equivalents 0.0254
_diffrn_reflns_av_sigmaI/netI 0.0299
_diffrn_reflns_limit_h_max 11
_diffrn_reflns_limit_h_min -11
_diffrn_reflns_limit_k_max 0
_diffrn_reflns_limit_k_min -10
_diffrn_reflns_limit_l_max 5
_diffrn_reflns_limit_l_min 0
_diffrn_reflns_number 867
_diffrn_reflns_theta_full 25.97
_diffrn_reflns_theta_max 25.97
_diffrn_reflns_theta_min 2.31
_diffrn_standards_decay_% 0
_diffrn_standards_interval_count 0
_diffrn_standards_interval_time 0
_diffrn_standards_number 0
_exptl_absorpt_coefficient_mu 0.372
_exptl_absorpt_correction_T_max 0.9638
_exptl_absorpt_correction_T_min 0.8966
_exptl_absorpt_correction_type multi-scan
_exptl_absorpt_process_details '(SADABS; Bruker, 2001)'
_exptl_crystal_colour colorless
_exptl_crystal_density_diffrn 1.460
_exptl_crystal_density_method 'not measured'
_exptl_crystal_description block
_exptl_crystal_F_000 178
_exptl_crystal_size_max 0.30
_exptl_crystal_size_mid 0.20
_exptl_crystal_size_min 0.10
_refine_diff_density_max 0.288
_refine_diff_density_min -0.211
_refine_ls_extinction_coef 0.103(17)
_refine_ls_extinction_expression Fc^*^=kFc[1+0.001xFc^2^\l^3^/sin(2\q)]^-1/4^
_refine_ls_extinction_method SHELXL97
_refine_ls_goodness_of_fit_ref 1.101
_refine_ls_hydrogen_treatment constr
_refine_ls_matrix_type full
_refine_ls_number_parameters 59
_refine_ls_number_reflns 461
_refine_ls_number_restraints 1
_refine_ls_restrained_S_all 1.100
_refine_ls_R_factor_all 0.0519
_refine_ls_R_factor_gt 0.0427
_refine_ls_shift/su_max 0.000
_refine_ls_shift/su_mean 0.000
_refine_ls_structure_factor_coef Fsqd
_refine_ls_weighting_details 'calc w=1/[\s^2^(Fo^2^)+(0.0555P)^2^+0.106P] where P=(Fo^2^+2Fc^2^)/3'
_refine_ls_weighting_scheme calc
_refine_ls_wR_factor_gt 0.1088
_refine_ls_wR_factor_ref 0.1149
_reflns_number_gt 383
_reflns_number_total 461
_reflns_threshold_expression I>2\s(I)
_cod_data_source_file hk2112.cif
_cod_data_source_block I
_cod_database_code 2210654
_cod_database_fobs_code 2210654

loop_
_symmetry_equiv_pos_as_xyz
'x, y, z'
'-x+1/2, -y, z+1/2'
'x+1/2, -y, z+1/2'
'-x, y, z'

loop_
_atom_site_type_symbol
_atom_site_label
_atom_site_fract_x
_atom_site_fract_y
_atom_site_fract_z
_atom_site_U_iso_or_equiv
_atom_site_adp_type
_atom_site_calc_flag
_atom_site_refinement_flags
_atom_site_occupancy
S S1 0.0000 1.08611(15) 0.2480(3) 0.0589(6) Uani d S 1
F F1 0.0000 1.2043(4) 0.0324(11) 0.0974(16) Uani d S 1
O O1 0.1283(3) 1.0952(3) 0.4147(8) 0.0699(10) Uani d . 1
C C1 0.0000 0.5503(7) 0.6537(18) 0.085(2) Uani d S 1
H H1 0.0000 0.4701 0.7792 0.102 Uiso calc SR 1
C C2 0.1279(6) 0.6089(5) 0.5621(13) 0.0768(14) Uani d . 1
H H2 0.2146 0.5707 0.6291 0.092 Uiso calc R 1
C C3 0.1277(5) 0.7243(5) 0.3708(9) 0.0606(12) Uani d . 1
H H3 0.2141 0.7631 0.3039 0.073 Uiso calc R 1
C C4 0.0000 0.7817(5) 0.2794(12) 0.0412(11) Uani d S 1
C C5 0.0000 0.9118(5) 0.0698(12) 0.0500(13) Uani d S 1
H H5 0.0838 0.9055 -0.0465 0.060 Uiso d PR 0.50

loop_
_atom_site_aniso_label
_atom_site_aniso_U_11
_atom_site_aniso_U_22
_atom_site_aniso_U_33
_atom_site_aniso_U_12
_atom_site_aniso_U_13
_atom_site_aniso_U_23
S1 0.0712(10) 0.0563(8) 0.0493(9) 0.000 0.000 -0.0011(9)
F1 0.136(4) 0.074(2) 0.082(3) 0.000 0.000 0.024(3)
O1 0.0610(18) 0.083(2) 0.066(2) -0.0078(15) -0.0212(19) -0.0103(17)
C1 0.144(8) 0.054(3) 0.057(4) 0.000 0.000 0.015(3)
C2 0.090(3) 0.076(3) 0.064(3) 0.026(3) -0.007(3) 0.011(3)
C3 0.063(3) 0.064(2) 0.054(3) 0.0127(19) 0.008(2) 0.007(2)
C4 0.055(3) 0.047(2) 0.022(3) 0.000 0.000 -0.002(3)
C5 0.060(3) 0.060(3) 0.031(3) 0.000 0.000 0.001(3)

loop_
_atom_type_symbol
_atom_type_description
_atom_type_scat_dispersion_real
_atom_type_scat_dispersion_imag
_atom_type_scat_source
C C 0.0033 0.0016 'International Tables Vol C Tables 4.2.6.8 and 6.1.1.4'
H H 0.0000 0.0000 'International Tables Vol C Tables 4.2.6.8 and 6.1.1.4'
O O 0.0106 0.0060 'International Tables Vol C Tables 4.2.6.8 and 6.1.1.4'
F F 0.0171 0.0103 'International Tables Vol C Tables 4.2.6.8 and 6.1.1.4'
S S 0.1246 0.1234 'International Tables Vol C Tables 4.2.6.8 and 6.1.1.4'

loop_
_geom_angle_atom_site_label_1
_geom_angle_atom_site_label_2
_geom_angle_atom_site_label_3
_geom_angle_site_symmetry_1
_geom_angle_site_symmetry_3
_geom_angle
_geom_angle_publ_flag
O1 S1 O1 . 4 111.8(3) yes
O1 S1 F1 . . 110.73(17) yes
O1 S1 F1 4 . 110.73(17) ?
O1 S1 C5 . . 108.68(16) yes
O1 S1 C5 4 . 108.68(16) ?
F1 S1 C5 . . 106.0(3) yes
C2 C1 C2 4 . 120.5(6) ?
C2 C1 H1 4 . 119.7 ?
C2 C1 H1 . . 119.7 ?
C1 C2 C3 . . 119.6(5) ?
C1 C2 H2 . . 120.2 ?
C3 C2 H2 . . 120.2 ?
C4 C3 C2 . . 119.6(4) ?
C4 C3 H3 . . 120.2 ?
C2 C3 H3 . . 120.2 ?
C3 C4 C3 . 4 121.0(5) yes
C3 C4 C5 . . 119.5(3) ?
C3 C4 C5 4 . 119.5(3) ?
C4 C5 S1 . . 109.5(4) yes
C4 C5 H5 . . 110.0 ?
S1 C5 H5 . . 109.6 ?

loop_
_geom_bond_atom_site_label_1
_geom_bond_atom_site_label_2
_geom_bond_site_symmetry_2
_geom_bond_distance
_geom_bond_publ_flag
S1 O1 . 1.439(3) yes
S1 O1 4 1.439(3) ?
S1 F1 . 1.471(4) yes
S1 C5 . 1.759(5) yes
C1 C2 4 1.369(6) ?
C1 C2 . 1.369(6) yes
C1 H1 . 0.9300 ?
C2 C3 . 1.372(6) yes
C2 H2 . 0.9300 ?
C3 C4 . 1.362(5) yes
C3 H3 . 0.9300 ?
C4 C3 4 1.362(5) ?
C4 C5 . 1.527(7) yes
C5 H5 . 0.9600 ?

loop_
_geom_torsion_atom_site_label_1
_geom_torsion_atom_site_label_2
_geom_torsion_atom_site_label_3
_geom_torsion_atom_site_label_4
_geom_torsion_site_symmetry_1
_geom_torsion_site_symmetry_4
_geom_torsion
C2 C1 C2 C3 4 . -1.9(11)
C1 C2 C3 C4 . . 1.6(8)
C2 C3 C4 C3 . 4 -1.4(8)
C2 C3 C4 C5 . . 179.1(4)
C3 C4 C5 S1 . . -90.2(4)
C3 C4 C5 S1 4 . 90.2(4)
O1 S1 C5 C4 . . 60.97(17)
O1 S1 C5 C4 4 . -60.97(17)
F1 S1 C5 C4 . . 180.000(2)
